data_1530186
loop_
_publ_author_name
'Knop, O.'
'Cameron, T.S.'
'Adhikesavalu, D.'
'Jenkins, J.A.'
'Vincent, B.R.'

_publ_section_title
;
 Crystal chemistry of complex indium(III) and other M(III) halides, with a
 discussion of M-Cl bond lengths in complex M(III) chlorides and of the
 structures of and hydrogen bonding in (N H4)2 (In Cl5 (H2 O)) Etc.
;
_journal_name_full 'Canadian Journal of Chemistry'
_journal_page_first 1527
_journal_page_last 1556
_journal_volume 65
_journal_year 1987
_chemical_formula_sum 'Cl6 H3.14 In K3 O1.57'
_chemical_name_systematic 'K3 In Cl6 (H2 O)1.57'
_space_group_IT_number 107
_symmetry_space_group_name_Hall 'I 4 -2'
_symmetry_space_group_name_H-M 'I 4 m m'
_cell_angle_alpha 90
_cell_angle_beta 90
_cell_angle_gamma 90
_cell_formula_units_Z 14
_cell_length_a 15.659
_cell_length_b 15.659
_cell_length_c 18.106
_cell_volume 4439.669
_citation_journal_id_ASTM CJCHAG
_cod_data_source_file Knop_CJCHAG_1987_1461.cif
_cod_data_source_block H3.14Cl6In1K3O1.57
_cod_original_formula_sum 'H3.14 Cl6 In1 K3 O1.57'
_cod_database_code 1530186

loop_
_symmetry_equiv_pos_as_xyz
x,y,z
-y,x,z
-x,-y,z
y,-x,z
-x,y,z
-y,-x,z
x,-y,z
y,x,z
x+1/2,y+1/2,z+1/2
-y+1/2,x+1/2,z+1/2
-x+1/2,-y+1/2,z+1/2
y+1/2,-x+1/2,z+1/2
-x+1/2,y+1/2,z+1/2
-y+1/2,-x+1/2,z+1/2
x+1/2,-y+1/2,z+1/2
y+1/2,x+1/2,z+1/2

loop_
_atom_site_label
_atom_site_type_symbol
_atom_site_fract_x
_atom_site_fract_y
_atom_site_fract_z
_atom_site_occupancy
_atom_site_U_iso_or_equiv
Cl1 Cl-1 0.3562 0.1313 0.2498 1 0.0
K4 K+1 0.5 0.2155 0.3761 1 0.0
Cl3 Cl-1 0.307 0.307 0.3628 1 0.0
O2 O-2 0.5 0.5 0.6164 1 0.0
Cl9 Cl-1 0 0 0.6504 1 0.0
Cl2 Cl-1 0.1495 0.1495 0.3328 1 0.0
In2 In+3 0 0.5 0.5 1 0.0
Cl7 Cl-1 0 0.5 0.6342 1 0.0
K1 K+1 0.2108 0.2108 0.4989 1 0.0
K6 K+1 0.5 0.5 0.3623 1 0.0
Cl11 Cl-1 0.5 0.3645 0.4948 0.25 0.0
O5 O-2 0.5 0.3754 0.7151 0.5 0.0
K2 K+1 0 0.2924 0.3683 1 0.0
Cl6 Cl-1 0 0.5 0.3666 1 0.0
Cl5 Cl-1 0.1786 0.1786 0.135 1 0.0
K5 K+1 0.5 0.2208 0.6206 1 0.0
In1 In+3 0.2431 0.2431 0.2482 1 0.0
Cl4 Cl-1 0.3341 0.3341 0.165 1 0.0
O4 O-2 0.5 0.3645 0.4948 0.75 0.0
O3 O-2 0.5 0.3381 0.2727 1 0.0
O1 O-2 0 0 0.3982 1 0.0
Cl10 Cl-1 0 0.1601 0.5036 1 0.0
Cl8 Cl-1 0.1141 0.6156 0.501 1 0.0
K3 K+1 0 0.2956 0.6385 1 0.0
In3 In+3 0 0 0.5167 1 0.0
